data_1557253
loop_
_publ_author_name
'Windorff, Cory J.'
'Celis-Barros, Cristian'
'Sperling, Joseph M.'
'McKinnon, Noah C.'
'Albrecht-Schmitt, Thomas E.'

_publ_section_title
;
 Probing a variation of the inverse-trans-influence in americium and
 lanthanide tribromide tris(tricyclohexylphosphine oxide) complexes
;
_journal_issue 10
_journal_name_full 'Chemical Science'
_journal_page_first 2770
_journal_page_last 2782
_journal_paper_doi 10.1039/C9SC05268B
_journal_volume 11
_journal_year 2020
_chemical_formula_moiety 'C54 H99 Am Br3 O3 P3'
_chemical_formula_sum 'C54 H99 Am Br3 O3 P3'
_chemical_formula_weight 1371.97
_space_group_crystal_system orthorhombic
_space_group_IT_number 29
_space_group_name_Hall 'P 2c -2ac'
_space_group_name_H-M_alt 'P c a 21'
_atom_sites_solution_hydrogens geom
_audit_creation_date 2019-05-29
_audit_creation_method
;
Olex2 1.2
(compiled 2018.05.29 svn.r3508 for OlexSys, GUI svn.r5506)
;
_audit_update_record
;
2019-10-16 deposited with the CCDC.	2020-02-05 downloaded from the CCDC.
;
_cell_angle_alpha 90
_cell_angle_beta 90
_cell_angle_gamma 90
_cell_formula_units_Z 4
_cell_length_a 28.768(9)
_cell_length_b 11.456(4)
_cell_length_c 18.185(6)
_cell_measurement_reflns_used 9657
_cell_measurement_temperature 120(2)
_cell_measurement_theta_max 27.47
_cell_measurement_theta_min 2.22
_cell_volume 5993(3)
_computing_cell_refinement 'SAINT V8.38A (?, 2016)'
_computing_data_reduction 'SAINT V8.38A (?, 2016)'
_computing_molecular_graphics 'Olex2 (Dolomanov et al., 2009)'
_computing_publication_material 'Olex2 (Dolomanov et al., 2009)'
_computing_structure_refinement 'XL (Sheldrick, 2008)'
_computing_structure_solution 'SHELXT 2014/5 (Sheldrick, 2014)'
_diffrn_ambient_temperature 120(2)
_diffrn_measured_fraction_theta_full 0.999
_diffrn_measured_fraction_theta_max 0.995
_diffrn_measurement_device_type 'Bruker APEX-III CMOS'
_diffrn_measurement_method '\f and \w scans'
_diffrn_radiation_type MoK\a
_diffrn_radiation_wavelength 0.71073
_diffrn_reflns_av_R_equivalents 0.0751
_diffrn_reflns_av_unetI/netI 0.0558
_diffrn_reflns_Laue_measured_fraction_full 0.999
_diffrn_reflns_Laue_measured_fraction_max 0.995
_diffrn_reflns_limit_h_max 37
_diffrn_reflns_limit_h_min -35
_diffrn_reflns_limit_k_max 14
_diffrn_reflns_limit_k_min -14
_diffrn_reflns_limit_l_max 20
_diffrn_reflns_limit_l_min -23
_diffrn_reflns_number 70455
_diffrn_reflns_point_group_measured_fraction_full 0.999
_diffrn_reflns_point_group_measured_fraction_max 0.995
_diffrn_reflns_theta_full 25.242
_diffrn_reflns_theta_max 27.521
_diffrn_reflns_theta_min 2.217
_diffrn_standards_number 0
_exptl_absorpt_coefficient_mu 3.398
_exptl_absorpt_correction_T_max 0.0949
_exptl_absorpt_correction_T_min 0.0640
_exptl_absorpt_correction_type multi-scan
_exptl_absorpt_process_details
'SADABS-2016/2 (Bruker,2016/2) was used for absorption correction. wR2(int) was 0.1084 before and 0.0837 after correction. The Ratio of minimum to maximum transmission is 0.6744. The \l/2 correction factor is Not present.'
_exptl_crystal_colour 'clear yellow'
_exptl_crystal_colour_lustre clear
_exptl_crystal_colour_primary yellow
_exptl_crystal_density_diffrn 1.521
_exptl_crystal_description block
_exptl_crystal_F_000 2768
_exptl_crystal_preparation 'combining reagents isopropanol'
_exptl_crystal_recrystallization_method 'Re-crystallisation from solvent: iPrOH'
_exptl_crystal_size_max 0.196
_exptl_crystal_size_mid 0.12
_exptl_crystal_size_min 0.06
_refine_diff_density_max 2.033
_refine_diff_density_min -2.008
_refine_diff_density_rms 0.170
_refine_ls_abs_structure_details
;
 Flack x determined using 3383 quotients [(I+)-(I-)]/[(I+)+(I-)]
 (Parsons, Flack and Wagner, Acta Cryst. B69 (2013) 249-259).
;
_refine_ls_abs_structure_Flack 0.004(7)
_refine_ls_extinction_method none
_refine_ls_goodness_of_fit_ref 1.081
_refine_ls_hydrogen_treatment constr
_refine_ls_matrix_type full
_refine_ls_number_parameters 578
_refine_ls_number_reflns 12088
_refine_ls_number_restraints 1
_refine_ls_restrained_S_all 1.081
_refine_ls_R_factor_all 0.0606
_refine_ls_R_factor_gt 0.0399
_refine_ls_shift/su_max 0.002
_refine_ls_shift/su_mean 0.000
_refine_ls_structure_factor_coef Fsqd
_refine_ls_weighting_details 'w=1/[\s^2^(Fo^2^)+(0.0026P)^2^+27.6607P] where P=(Fo^2^+2Fc^2^)/3'
_refine_ls_weighting_scheme calc
_refine_ls_wR_factor_gt 0.0787
_refine_ls_wR_factor_ref 0.0858
_reflns_Friedel_coverage 0.938
_reflns_Friedel_fraction_full 0.999
_reflns_Friedel_fraction_max 0.995
_reflns_number_gt 9606
_reflns_number_total 12088
_reflns_threshold_expression 'I > 2\s(I)'
_cod_data_source_file c9sc05268b2.cif
_cod_data_source_block save4_b
_cod_depositor_comments
;Adding full bibliography for 1557253--1557257.cif.

 Adding full bibliography for 1557253--1557257.cif.
;
_cod_database_code 1557253
_shelx_shelxl_version_number 2016/6
_shelx_space_group_comment
;
The symmetry employed for this shelxl refinement is uniquely defined
by the following loop, which should always be used as a source of
symmetry information in preference to the above space-group names.
They are only intended as comments.
;
_shelx_estimated_absorpt_t_max 0.822
_shelx_estimated_absorpt_t_min 0.556
_olex2_refinement_description
;
1. Twinned data refinement
 Scales: 0.970(17)
 0.030(17)
2. Fixed Uiso
 At 1.2 times of:
  All C(H) groups, All C(H,H) groups
3.a Ternary CH refined with riding coordinates:
 C1(H1), C7(H7), C13(H13), C19(H19), C25(H25), C31(H31), C37(H37), C43(H43),
 C49(H49)
3.b Secondary CH2 refined with riding coordinates:
 C2(H2A,H2B), C3(H3A,H3B), C4(H4A,H4B), C5(H5A,H5B), C6(H6A,H6B), C8(H8A,H8B),
 C9(H9A,H9B), C10(H10A,H10B), C11(H11A,H11B), C12(H12A,H12B), C14(H14A,H14B),
 C15(H15A,H15B), C16(H16A,H16B), C17(H17A,H17B), C18(H18A,H18B), C20(H20A,H20B),
  C21(H21A,H21B), C22(H22A,H22B), C23(H23A,H23B), C24(H24A,H24B), C26(H26A,
 H26B), C27(H27A,H27B), C28(H28A,H28B), C29(H29A,H29B), C30(H30A,H30B),
 C32(H32A,H32B), C33(H33A,H33B), C34(H34A,H34B), C35(H35A,H35B), C36(H36A,H36B),
  C38(H38A,H38B), C39(H39A,H39B), C40(H40A,H40B), C41(H41A,H41B), C42(H42A,
 H42B), C44(H44A,H44B), C45(H45A,H45B), C46(H46A,H46B), C47(H47A,H47B),
 C48(H48A,H48B), C50(H50A,H50B), C51(H51A,H51B), C52(H52A,H52B), C53(H53A,H53B),
  C54(H54A,H54B)
;
_olex2_exptl_crystal_mounting_method 'nyloon loop'
_olex2_submission_original_sample_id cjw84
_olex2_submission_special_instructions 'No special instructions were received'

loop_
_space_group_symop_operation_xyz
'x, y, z'
'-x, -y, z+1/2'
'x+1/2, -y, z'
'-x+1/2, y, z+1/2'

loop_
_atom_site_label
_atom_site_type_symbol
_atom_site_fract_x
_atom_site_fract_y
_atom_site_fract_z
_atom_site_U_iso_or_equiv
_atom_site_adp_type
_atom_site_occupancy
_atom_site_site_symmetry_order
_atom_site_calc_flag
_atom_site_refinement_flags_posn
Am1 Am 0.62642(2) 0.58586(2) 0.47117(3) 0.02212(8) Uani 1 1 d .
Br1 Br 0.68392(4) 0.61273(10) 0.59985(7) 0.0350(3) Uani 1 1 d .
Br2 Br 0.56700(4) 0.59027(10) 0.34440(7) 0.0355(3) Uani 1 1 d .
Br3 Br 0.62707(4) 0.33170(7) 0.47225(14) 0.0392(2) Uani 1 1 d .
P1 P 0.52220(9) 0.5356(3) 0.59307(17) 0.0288(6) Uani 1 1 d .
P2 P 0.73394(9) 0.5449(2) 0.35318(16) 0.0259(6) Uani 1 1 d .
P3 P 0.61273(8) 0.9205(2) 0.4663(2) 0.0286(5) Uani 1 1 d .
O1 O 0.5616(2) 0.5836(6) 0.5464(4) 0.0276(16) Uani 1 1 d .
O2 O 0.6915(2) 0.5820(6) 0.3975(4) 0.0271(16) Uani 1 1 d .
O3 O 0.6228(2) 0.7905(5) 0.4648(7) 0.0295(15) Uani 1 1 d .
C1 C 0.7510(3) 0.3993(9) 0.3807(6) 0.028(2) Uani 1 1 d .
H1 H 0.723690 0.347861 0.370496 0.033 Uiso 1 1 calc R
C2 C 0.7922(3) 0.3465(9) 0.3379(6) 0.031(2) Uani 1 1 d .
H2A H 0.785400 0.348722 0.284526 0.037 Uiso 1 1 calc R
H2B H 0.820458 0.393824 0.346805 0.037 Uiso 1 1 calc R
C3 C 0.8012(4) 0.2205(10) 0.3614(7) 0.045(3) Uani 1 1 d .
H3A H 0.774519 0.171423 0.346528 0.054 Uiso 1 1 calc R
H3B H 0.829187 0.190962 0.335648 0.054 Uiso 1 1 calc R
C4 C 0.8084(4) 0.2099(10) 0.4436(7) 0.048(4) Uani 1 1 d .
H4A H 0.837824 0.248948 0.457261 0.058 Uiso 1 1 calc R
H4B H 0.811135 0.126347 0.456766 0.058 Uiso 1 1 calc R
C5 C 0.7685(4) 0.2642(9) 0.4871(6) 0.038(3) Uani 1 1 d .
H5A H 0.775883 0.261114 0.540220 0.045 Uiso 1 1 calc R
H5B H 0.739830 0.218256 0.478789 0.045 Uiso 1 1 calc R
C6 C 0.7600(3) 0.3910(8) 0.4645(9) 0.033(3) Uani 1 1 d .
H6A H 0.787453 0.438848 0.477477 0.040 Uiso 1 1 calc R
H6B H 0.732853 0.422102 0.491514 0.040 Uiso 1 1 calc R
C7 C 0.7827(3) 0.6460(9) 0.3718(5) 0.026(2) Uani 1 1 d .
H7 H 0.804641 0.602631 0.404614 0.032 Uiso 1 1 calc R
C8 C 0.8108(4) 0.6806(10) 0.3042(6) 0.031(3) Uani 1 1 d .
H8A H 0.789791 0.715931 0.267251 0.037 Uiso 1 1 calc R
H8B H 0.824927 0.610074 0.282211 0.037 Uiso 1 1 calc R
C9 C 0.8491(4) 0.7678(10) 0.3241(6) 0.035(3) Uani 1 1 d .
H9A H 0.873039 0.727437 0.353658 0.042 Uiso 1 1 calc R
H9B H 0.864011 0.795593 0.278245 0.042 Uiso 1 1 calc R
C10 C 0.8314(4) 0.8723(10) 0.3668(7) 0.041(3) Uani 1 1 d .
H10A H 0.857839 0.922594 0.381065 0.050 Uiso 1 1 calc R
H10B H 0.810174 0.918718 0.335439 0.050 Uiso 1 1 calc R
C11 C 0.8059(4) 0.8324(11) 0.4347(7) 0.046(3) Uani 1 1 d .
H11A H 0.793649 0.901344 0.461225 0.055 Uiso 1 1 calc R
H11B H 0.827902 0.791684 0.467821 0.055 Uiso 1 1 calc R
C12 C 0.7658(4) 0.7507(10) 0.4162(7) 0.044(3) Uani 1 1 d .
H12A H 0.742131 0.793679 0.387473 0.053 Uiso 1 1 calc R
H12B H 0.751110 0.723081 0.462185 0.053 Uiso 1 1 calc R
C13 C 0.7198(3) 0.5468(9) 0.2559(6) 0.030(2) Uani 1 1 d .
H13 H 0.749443 0.540907 0.227289 0.036 Uiso 1 1 calc R
C14 C 0.6878(4) 0.4419(9) 0.2338(6) 0.033(3) Uani 1 1 d .
H14A H 0.703987 0.367387 0.244064 0.039 Uiso 1 1 calc R
H14B H 0.658923 0.443893 0.263332 0.039 Uiso 1 1 calc R
C15 C 0.6757(4) 0.4491(11) 0.1517(6) 0.044(3) Uani 1 1 d .
H15A H 0.704361 0.437856 0.122337 0.053 Uiso 1 1 calc R
H15B H 0.653885 0.385385 0.139104 0.053 Uiso 1 1 calc R
C16 C 0.6538(4) 0.5659(12) 0.1316(7) 0.048(3) Uani 1 1 d .
H16A H 0.648320 0.568412 0.077830 0.058 Uiso 1 1 calc R
H16B H 0.623317 0.572963 0.156417 0.058 Uiso 1 1 calc R
C17 C 0.6844(4) 0.6687(12) 0.1536(7) 0.042(3) Uani 1 1 d .
H17A H 0.668005 0.742803 0.142941 0.051 Uiso 1 1 calc R
H17B H 0.713489 0.667390 0.124480 0.051 Uiso 1 1 calc R
C18 C 0.6959(4) 0.6620(10) 0.2355(6) 0.035(3) Uani 1 1 d .
H18A H 0.666918 0.669885 0.264383 0.042 Uiso 1 1 calc R
H18B H 0.716566 0.727925 0.248775 0.042 Uiso 1 1 calc R
C19 C 0.6239(4) 0.9867(11) 0.3772(7) 0.037(3) Uani 1 1 d .
H19 H 0.599460 1.047951 0.370854 0.044 Uiso 1 1 calc R
C20 C 0.6153(4) 0.8968(10) 0.3156(6) 0.037(3) Uani 1 1 d .
H20A H 0.638850 0.834216 0.319395 0.045 Uiso 1 1 calc R
H20B H 0.584352 0.860758 0.323197 0.045 Uiso 1 1 calc R
C21 C 0.6171(5) 0.9478(12) 0.2395(7) 0.051(3) Uani 1 1 d .
H21A H 0.590218 1.000633 0.232365 0.061 Uiso 1 1 calc R
H21B H 0.614732 0.884154 0.202863 0.061 Uiso 1 1 calc R
C22 C 0.6624(5) 1.0160(13) 0.2269(8) 0.053(4) Uani 1 1 d .
H22A H 0.688620 0.960246 0.223744 0.063 Uiso 1 1 calc R
H22B H 0.660396 1.057962 0.179455 0.063 Uiso 1 1 calc R
C23 C 0.6721(4) 1.1035(11) 0.2880(7) 0.043(3) Uani 1 1 d .
H23A H 0.648976 1.167287 0.285336 0.052 Uiso 1 1 calc R
H23B H 0.703270 1.138099 0.280298 0.052 Uiso 1 1 calc R
C24 C 0.6703(4) 1.0486(10) 0.3643(6) 0.038(3) Uani 1 1 d .
H24A H 0.674556 1.110035 0.401947 0.046 Uiso 1 1 calc R
H24B H 0.695971 0.991713 0.369443 0.046 Uiso 1 1 calc R
C25 C 0.6469(4) 0.9885(9) 0.5394(7) 0.029(3) Uani 1 1 d .
H25 H 0.645513 1.075143 0.532857 0.035 Uiso 1 1 calc R
C26 C 0.6980(4) 0.9502(10) 0.5344(7) 0.036(3) Uani 1 1 d .
H26A H 0.699644 0.863902 0.536525 0.043 Uiso 1 1 calc R
H26B H 0.711005 0.975508 0.486659 0.043 Uiso 1 1 calc R
C27 C 0.7271(4) 1.0015(10) 0.5967(7) 0.043(3) Uani 1 1 d .
H27A H 0.759252 0.971147 0.593148 0.052 Uiso 1 1 calc R
H27B H 0.728404 1.087434 0.591214 0.052 Uiso 1 1 calc R
C28 C 0.7073(4) 0.9714(11) 0.6718(7) 0.046(3) Uani 1 1 d .
H28A H 0.725924 1.009999 0.710537 0.055 Uiso 1 1 calc R
H28B H 0.708998 0.886038 0.679646 0.055 Uiso 1 1 calc R
C29 C 0.6569(5) 1.0113(13) 0.6774(7) 0.048(3) Uani 1 1 d .
H29A H 0.655580 1.097536 0.675055 0.058 Uiso 1 1 calc R
H29B H 0.643918 0.986547 0.725387 0.058 Uiso 1 1 calc R
C30 C 0.6271(4) 0.9589(11) 0.6143(7) 0.039(3) Uani 1 1 d .
H30A H 0.625785 0.872962 0.619893 0.047 Uiso 1 1 calc R
H30B H 0.595008 0.989380 0.617868 0.047 Uiso 1 1 calc R
C31 C 0.5515(3) 0.9445(9) 0.4865(6) 0.033(3) Uani 1 1 d .
H31 H 0.545172 0.900425 0.532882 0.039 Uiso 1 1 calc R
C32 C 0.5186(4) 0.8927(10) 0.4286(7) 0.042(3) Uani 1 1 d .
H32A H 0.522923 0.934177 0.381390 0.051 Uiso 1 1 calc R
H32B H 0.526387 0.809457 0.420806 0.051 Uiso 1 1 calc R
C33 C 0.4677(3) 0.9028(10) 0.4526(7) 0.040(3) Uani 1 1 d .
H33A H 0.447437 0.872840 0.412759 0.049 Uiso 1 1 calc R
H33B H 0.462562 0.853613 0.496585 0.049 Uiso 1 1 calc R
C34 C 0.4540(3) 1.0272(9) 0.4701(10) 0.043(2) Uani 1 1 d .
H34A H 0.421643 1.029112 0.488662 0.052 Uiso 1 1 calc R
H34B H 0.455478 1.075202 0.424856 0.052 Uiso 1 1 calc R
C35 C 0.4869(4) 1.0773(10) 0.5281(7) 0.043(3) Uani 1 1 d .
H35A H 0.483458 1.032527 0.574346 0.051 Uiso 1 1 calc R
H35B H 0.478289 1.159373 0.538241 0.051 Uiso 1 1 calc R
C36 C 0.5376(4) 1.0721(9) 0.5027(7) 0.040(3) Uani 1 1 d .
H36A H 0.558039 1.104453 0.541506 0.048 Uiso 1 1 calc R
H36B H 0.541575 1.119956 0.457823 0.048 Uiso 1 1 calc R
C37 C 0.4731(4) 0.4973(9) 0.5351(6) 0.032(3) Uani 1 1 d .
H37 H 0.447586 0.466517 0.567158 0.038 Uiso 1 1 calc R
C38 C 0.4545(4) 0.6051(9) 0.4928(6) 0.038(3) Uani 1 1 d .
H38A H 0.443082 0.663844 0.528408 0.046 Uiso 1 1 calc R
H38B H 0.480156 0.640725 0.464337 0.046 Uiso 1 1 calc R
C39 C 0.4156(4) 0.5722(12) 0.4412(7) 0.053(4) Uani 1 1 d .
H39A H 0.406245 0.641850 0.412603 0.064 Uiso 1 1 calc R
H39B H 0.388431 0.546357 0.470345 0.064 Uiso 1 1 calc R
C40 C 0.4295(5) 0.4760(12) 0.3888(8) 0.054(4) Uani 1 1 d .
H40A H 0.454761 0.503982 0.356274 0.065 Uiso 1 1 calc R
H40B H 0.402627 0.454638 0.357628 0.065 Uiso 1 1 calc R
C41 C 0.4460(4) 0.3690(11) 0.4313(7) 0.048(3) Uani 1 1 d .
H41A H 0.455596 0.307175 0.396434 0.057 Uiso 1 1 calc R
H41B H 0.420258 0.338223 0.461771 0.057 Uiso 1 1 calc R
C42 C 0.4870(4) 0.4017(8) 0.4807(8) 0.035(3) Uani 1 1 d .
H42A H 0.513166 0.429546 0.449926 0.042 Uiso 1 1 calc R
H42B H 0.497600 0.331824 0.507989 0.042 Uiso 1 1 calc R
C43 C 0.5031(4) 0.6488(12) 0.6574(9) 0.060(4) Uani 1 1 d .
H43 H 0.489269 0.703624 0.620667 0.072 Uiso 1 1 calc R
C44 C 0.5378(5) 0.7252(14) 0.6859(10) 0.079(6) Uani 1 1 d .
H44A H 0.555993 0.756234 0.644065 0.095 Uiso 1 1 calc R
H44B H 0.559272 0.678607 0.716677 0.095 Uiso 1 1 calc R
C45 C 0.5210(5) 0.8272(10) 0.7311(7) 0.047(3) Uani 1 1 d .
H45A H 0.546283 0.851512 0.764653 0.056 Uiso 1 1 calc R
H45B H 0.514594 0.893415 0.697569 0.056 Uiso 1 1 calc R
C46 C 0.4784(6) 0.8046(17) 0.7758(10) 0.083(6) Uani 1 1 d .
H46A H 0.488495 0.775213 0.824429 0.099 Uiso 1 1 calc R
H46B H 0.462691 0.880297 0.784088 0.099 Uiso 1 1 calc R
C47 C 0.4451(6) 0.7255(15) 0.7474(12) 0.096(7) Uani 1 1 d .
H47A H 0.422384 0.771566 0.718573 0.115 Uiso 1 1 calc R
H47B H 0.428073 0.692084 0.789762 0.115 Uiso 1 1 calc R
C48 C 0.4608(4) 0.6249(10) 0.6996(7) 0.041(3) Uani 1 1 d .
H48A H 0.466341 0.555949 0.731334 0.050 Uiso 1 1 calc R
H48B H 0.435503 0.604825 0.665022 0.050 Uiso 1 1 calc R
C49 C 0.5402(4) 0.4024(10) 0.6392(6) 0.036(3) Uani 1 1 d .
H49 H 0.551853 0.351066 0.598665 0.043 Uiso 1 1 calc R
C50 C 0.5020(4) 0.3310(10) 0.6761(7) 0.041(3) Uani 1 1 d .
H50A H 0.477141 0.314106 0.639930 0.050 Uiso 1 1 calc R
H50B H 0.488109 0.377108 0.716641 0.050 Uiso 1 1 calc R
C51 C 0.5213(5) 0.2149(11) 0.7071(7) 0.046(3) Uani 1 1 d .
H51A H 0.496639 0.175287 0.735737 0.055 Uiso 1 1 calc R
H51B H 0.529925 0.163167 0.665633 0.055 Uiso 1 1 calc R
C52 C 0.5626(6) 0.2329(12) 0.7549(8) 0.064(4) Uani 1 1 d .
H52A H 0.575833 0.156097 0.768499 0.077 Uiso 1 1 calc R
H52B H 0.552855 0.272691 0.800711 0.077 Uiso 1 1 calc R
C53 C 0.5993(5) 0.3048(14) 0.7172(9) 0.075(5) Uani 1 1 d .
H53A H 0.612097 0.259088 0.675635 0.090 Uiso 1 1 calc R
H53B H 0.624954 0.319108 0.752290 0.090 Uiso 1 1 calc R
C54 C 0.5822(5) 0.4214(14) 0.6881(9) 0.075(5) Uani 1 1 d .
H54A H 0.573773 0.472875 0.729706 0.090 Uiso 1 1 calc R
H54B H 0.607297 0.459809 0.659706 0.090 Uiso 1 1 calc R

loop_
_atom_site_aniso_label
_atom_site_aniso_U_11
_atom_site_aniso_U_22
_atom_site_aniso_U_33
_atom_site_aniso_U_23
_atom_site_aniso_U_13
_atom_site_aniso_U_12
Am1 0.01899(12) 0.02438(14) 0.02301(14) -0.0002(3) 0.00089(17) -0.00115(14)
Br1 0.0317(5) 0.0437(6) 0.0296(6) 0.0007(5) -0.0082(5) -0.0029(5)
Br2 0.0342(6) 0.0420(6) 0.0303(6) 0.0019(6) -0.0102(5) -0.0063(5)
Br3 0.0367(5) 0.0230(4) 0.0578(6) -0.0006(11) 0.0095(7) -0.0011(4)
P1 0.0256(13) 0.0298(14) 0.0310(16) -0.0049(15) 0.0070(13) -0.0019(12)
P2 0.0216(12) 0.0274(14) 0.0287(15) 0.0003(14) 0.0035(12) -0.0008(11)
P3 0.0281(11) 0.0258(10) 0.0320(14) -0.0003(18) -0.0023(19) 0.0005(9)
O1 0.027(4) 0.033(4) 0.023(4) -0.002(3) -0.001(3) -0.003(3)
O2 0.029(4) 0.035(4) 0.017(4) 0.002(3) 0.005(3) -0.003(3)
O3 0.024(3) 0.034(3) 0.031(4) 0.001(5) -0.006(4) 0.004(3)
C1 0.024(5) 0.032(6) 0.028(6) 0.002(5) 0.005(4) -0.005(4)
C2 0.026(5) 0.036(6) 0.031(6) 0.001(5) 0.002(5) 0.001(4)
C3 0.043(7) 0.032(6) 0.060(9) -0.004(6) 0.011(6) 0.007(5)
C4 0.042(7) 0.028(6) 0.075(10) 0.006(6) -0.002(6) -0.001(5)
C5 0.037(6) 0.032(5) 0.043(9) 0.005(5) -0.002(5) -0.010(5)
C6 0.028(5) 0.031(5) 0.041(7) 0.009(7) 0.009(7) -0.001(4)
C7 0.027(5) 0.030(6) 0.022(5) 0.003(4) -0.004(4) -0.004(4)
C8 0.026(6) 0.029(6) 0.037(7) -0.007(5) 0.005(5) -0.002(5)
C9 0.030(6) 0.045(7) 0.031(6) 0.006(5) 0.004(5) -0.005(5)
C10 0.036(6) 0.033(6) 0.055(8) 0.002(6) -0.004(6) -0.008(5)
C11 0.045(7) 0.044(7) 0.048(7) -0.020(6) 0.011(6) -0.014(6)
C12 0.044(7) 0.043(7) 0.046(8) -0.016(6) 0.011(6) -0.009(6)
C13 0.025(5) 0.040(6) 0.024(5) -0.006(5) 0.003(4) 0.001(5)
C14 0.032(6) 0.030(6) 0.035(6) -0.014(5) -0.004(5) -0.007(5)
C15 0.045(7) 0.058(8) 0.030(6) -0.012(6) -0.010(6) -0.005(6)
C16 0.035(6) 0.078(10) 0.031(7) -0.001(7) -0.006(5) 0.007(6)
C17 0.029(6) 0.059(9) 0.037(7) 0.003(6) -0.001(6) 0.009(6)
C18 0.027(5) 0.039(6) 0.040(7) 0.009(5) 0.003(5) -0.004(5)
C19 0.038(7) 0.044(7) 0.029(7) 0.005(6) -0.004(5) 0.002(6)
C20 0.044(7) 0.035(7) 0.033(7) -0.003(5) -0.003(5) -0.002(5)
C21 0.056(8) 0.057(8) 0.041(8) 0.000(6) -0.002(6) -0.006(7)
C22 0.046(8) 0.064(9) 0.048(8) 0.007(8) 0.009(7) 0.001(7)
C23 0.037(6) 0.046(8) 0.047(8) 0.014(6) 0.004(6) 0.000(6)
C24 0.037(6) 0.035(6) 0.043(7) 0.002(5) -0.004(5) -0.005(5)
C25 0.030(7) 0.017(5) 0.041(7) 0.006(5) 0.003(6) -0.003(5)
C26 0.032(6) 0.032(6) 0.045(7) -0.004(5) -0.012(5) -0.007(5)
C27 0.039(6) 0.048(7) 0.043(7) 0.009(6) -0.004(6) -0.003(5)
C28 0.049(8) 0.047(7) 0.041(7) 0.010(6) -0.012(6) -0.016(6)
C29 0.061(9) 0.055(9) 0.029(7) -0.005(6) -0.004(7) -0.010(7)
C30 0.036(6) 0.034(6) 0.047(8) 0.005(6) 0.002(6) -0.001(5)
C31 0.032(5) 0.035(6) 0.031(8) 0.003(5) 0.002(5) 0.001(4)
C32 0.034(6) 0.041(7) 0.052(8) -0.004(6) -0.006(6) 0.000(5)
C33 0.028(5) 0.043(6) 0.051(9) -0.010(6) -0.012(5) 0.002(5)
C34 0.032(5) 0.042(6) 0.057(7) 0.000(9) -0.002(8) 0.005(4)
C35 0.043(7) 0.023(6) 0.063(8) 0.006(6) 0.010(6) 0.003(5)
C36 0.041(6) 0.027(6) 0.051(7) -0.003(5) -0.003(5) 0.000(5)
C37 0.028(6) 0.029(6) 0.040(7) 0.010(5) 0.006(5) -0.004(4)
C38 0.040(6) 0.033(6) 0.042(7) 0.009(5) 0.012(5) 0.006(5)
C39 0.031(6) 0.064(9) 0.065(9) 0.036(7) -0.003(6) 0.005(6)
C40 0.044(7) 0.059(9) 0.058(9) 0.022(7) -0.028(7) -0.021(7)
C41 0.051(7) 0.044(7) 0.049(8) 0.012(6) -0.021(6) -0.023(6)
C42 0.044(5) 0.027(5) 0.035(8) 0.001(6) -0.015(6) -0.003(4)
C43 0.041(7) 0.052(8) 0.086(11) -0.040(8) 0.034(7) -0.022(6)
C44 0.055(9) 0.067(10) 0.115(14) -0.051(10) 0.040(10) -0.013(8)
C45 0.056(8) 0.035(7) 0.050(8) -0.008(6) 0.001(7) 0.007(6)
C46 0.066(10) 0.100(14) 0.082(13) -0.041(11) 0.020(10) 0.005(10)
C47 0.074(11) 0.078(12) 0.136(17) -0.061(12) 0.063(12) -0.023(9)
C48 0.035(6) 0.038(7) 0.052(8) -0.010(6) 0.014(6) 0.000(5)
C49 0.031(6) 0.046(7) 0.030(6) 0.012(5) 0.006(5) -0.003(5)
C50 0.041(7) 0.036(7) 0.047(7) 0.003(6) 0.014(6) -0.002(5)
C51 0.056(8) 0.035(7) 0.047(8) 0.007(6) 0.006(7) -0.001(6)
C52 0.101(13) 0.047(8) 0.044(8) 0.001(7) -0.020(8) -0.001(8)
C53 0.059(9) 0.084(11) 0.082(11) 0.045(9) -0.046(9) -0.020(8)
C54 0.069(10) 0.090(12) 0.067(10) 0.036(9) -0.037(9) -0.033(9)

loop_
_atom_type_symbol
_atom_type_description
_atom_type_scat_dispersion_real
_atom_type_scat_dispersion_imag
_atom_type_scat_source
C C 0.0033 0.0016 'International Tables Vol C Tables 4.2.6.8 and 6.1.1.4'
H H 0.0000 0.0000 'International Tables Vol C Tables 4.2.6.8 and 6.1.1.4'
O O 0.0106 0.0060 'International Tables Vol C Tables 4.2.6.8 and 6.1.1.4'
P P 0.1023 0.0942 'International Tables Vol C Tables 4.2.6.8 and 6.1.1.4'
Br Br -0.2901 2.4595 'International Tables Vol C Tables 4.2.6.8 and 6.1.1.4'
Am Am -7.8990 4.5130 'International Tables Vol C Tables 4.2.6.8 and 6.1.1.4'

loop_
_geom_angle_atom_site_label_1
_geom_angle_atom_site_label_2
_geom_angle_atom_site_label_3
_geom_angle
Br1 Am1 Br3 95.60(5)
Br1 Am1 P1 89.73(6)
Br1 Am1 P2 90.25(6)
Br1 Am1 P3 88.33(6)
Br2 Am1 Br1 172.74(3)
Br2 Am1 Br3 91.54(5)
Br2 Am1 P1 90.08(6)
Br2 Am1 P2 91.92(6)
Br2 Am1 P3 84.45(6)
Br3 Am1 P1 81.29(6)
Br3 Am1 P2 82.82(5)
Br3 Am1 P3 174.43(4)
P1 Am1 P2 164.03(5)
P1 Am1 P3 94.82(7)
P2 Am1 P3 101.15(7)
O1 Am1 Br1 89.05(18)
O1 Am1 Br2 89.73(19)
O1 Am1 Br3 89.44(18)
O1 Am1 P1 8.15(18)
O1 Am1 P2 172.12(18)
O1 Am1 P3 86.67(19)
O1 Am1 O3 90.2(3)
O2 Am1 Br1 90.44(18)
O2 Am1 Br2 91.00(18)
O2 Am1 Br3 88.81(18)
O2 Am1 P1 170.07(19)
O2 Am1 P2 6.05(18)
O2 Am1 P3 95.12(19)
O2 Am1 O1 178.1(2)
O2 Am1 O3 91.6(3)
O3 Am1 Br1 87.6(2)
O3 Am1 Br2 85.2(2)
O3 Am1 Br3 176.7(2)
O3 Am1 P1 98.4(2)
O3 Am1 P2 97.6(2)
O3 Am1 P3 3.6(2)
O1 P1 Am1 12.5(3)
O1 P1 C37 110.1(5)
O1 P1 C43 108.9(5)
O1 P1 C49 110.4(5)
C37 P1 Am1 108.3(4)
C37 P1 C43 108.0(6)
C43 P1 Am1 120.4(4)
C49 P1 Am1 99.9(3)
C49 P1 C37 106.7(5)
C49 P1 C43 112.7(7)
O2 P2 Am1 9.2(3)
O2 P2 C1 109.1(4)
O2 P2 C7 109.7(4)
O2 P2 C13 109.5(4)
C1 P2 Am1 100.3(3)
C1 P2 C7 108.7(5)
C1 P2 C13 110.0(5)
C7 P2 Am1 115.9(3)
C13 P2 Am1 111.6(3)
C13 P2 C7 109.9(5)
O3 P3 Am1 5.6(3)
O3 P3 C19 111.1(7)
O3 P3 C25 109.2(5)
O3 P3 C31 109.6(4)
C19 P3 Am1 114.7(4)
C19 P3 C25 112.0(5)
C19 P3 C31 106.7(5)
C25 P3 Am1 110.7(3)
C31 P3 Am1 104.2(3)
C31 P3 C25 108.0(5)
P1 O1 Am1 159.4(5)
P2 O2 Am1 164.8(5)
P3 O3 Am1 170.8(5)
P2 C1 H1 106.2
C2 C1 P2 115.5(7)
C2 C1 H1 106.2
C2 C1 C6 110.1(8)
C6 C1 P2 112.0(7)
C6 C1 H1 106.2
C1 C2 H2A 109.4
C1 C2 H2B 109.4
H2A C2 H2B 108.0
C3 C2 C1 111.1(9)
C3 C2 H2A 109.4
C3 C2 H2B 109.4
C2 C3 H3A 109.2
C2 C3 H3B 109.2
H3A C3 H3B 107.9
C4 C3 C2 112.1(10)
C4 C3 H3A 109.2
C4 C3 H3B 109.2
C3 C4 H4A 109.2
C3 C4 H4B 109.2
C3 C4 C5 112.2(10)
H4A C4 H4B 107.9
C5 C4 H4A 109.2
C5 C4 H4B 109.2
C4 C5 H5A 109.3
C4 C5 H5B 109.3
C4 C5 C6 111.6(9)
H5A C5 H5B 108.0
C6 C5 H5A 109.3
C6 C5 H5B 109.3
C1 C6 H6A 109.5
C1 C6 H6B 109.5
C5 C6 C1 110.5(10)
C5 C6 H6A 109.5
C5 C6 H6B 109.5
H6A C6 H6B 108.1
P2 C7 H7 106.1
C8 C7 P2 114.6(7)
C8 C7 H7 106.1
C8 C7 C12 113.0(9)
C12 C7 P2 110.3(7)
C12 C7 H7 106.1
C7 C8 H8A 109.4
C7 C8 H8B 109.4
C7 C8 C9 111.2(9)
H8A C8 H8B 108.0
C9 C8 H8A 109.4
C9 C8 H8B 109.4
C8 C9 H9A 108.9
C8 C9 H9B 108.9
H9A C9 H9B 107.7
C10 C9 C8 113.2(9)
C10 C9 H9A 108.9
C10 C9 H9B 108.9
C9 C10 H10A 109.6
C9 C10 H10B 109.6
H10A C10 H10B 108.1
C11 C10 C9 110.2(9)
C11 C10 H10A 109.6
C11 C10 H10B 109.6
C10 C11 H11A 109.2
C10 C11 H11B 109.2
C10 C11 C12 111.9(10)
H11A C11 H11B 107.9
C12 C11 H11A 109.2
C12 C11 H11B 109.2
C7 C12 H12A 109.4
C7 C12 H12B 109.4
C11 C12 C7 111.1(9)
C11 C12 H12A 109.4
C11 C12 H12B 109.4
H12A C12 H12B 108.0
P2 C13 H13 108.4
C14 C13 P2 111.8(7)
C14 C13 H13 108.4
C18 C13 P2 110.2(7)
C18 C13 H13 108.4
C18 C13 C14 109.6(9)
C13 C14 H14A 109.7
C13 C14 H14B 109.7
H14A C14 H14B 108.2
C15 C14 C13 109.9(9)
C15 C14 H14A 109.7
C15 C14 H14B 109.7
C14 C15 H15A 109.2
C14 C15 H15B 109.2
H15A C15 H15B 107.9
C16 C15 C14 112.0(10)
C16 C15 H15A 109.2
C16 C15 H15B 109.2
C15 C16 H16A 109.2
C15 C16 H16B 109.2
H16A C16 H16B 107.9
C17 C16 C15 112.1(10)
C17 C16 H16A 109.2
C17 C16 H16B 109.2
C16 C17 H17A 109.7
C16 C17 H17B 109.7
C16 C17 C18 110.0(10)
H17A C17 H17B 108.2
C18 C17 H17A 109.7
C18 C17 H17B 109.7
C13 C18 H18A 109.2
C13 C18 H18B 109.2
C17 C18 C13 112.1(10)
C17 C18 H18A 109.2
C17 C18 H18B 109.2
H18A C18 H18B 107.9
P3 C19 H19 105.7
C20 C19 P3 109.9(8)
C20 C19 H19 105.7
C24 C19 P3 119.0(9)
C24 C19 H19 105.7
C24 C19 C20 109.8(10)
C19 C20 H20A 108.8
C19 C20 H20B 108.8
H20A C20 H20B 107.7
C21 C20 C19 113.8(10)
C21 C20 H20A 108.8
C21 C20 H20B 108.8
C20 C21 H21A 109.4
C20 C21 H21B 109.4
C20 C21 C22 111.3(11)
H21A C21 H21B 108.0
C22 C21 H21A 109.4
C22 C21 H21B 109.4
C21 C22 H22A 109.1
C21 C22 H22B 109.1
H22A C22 H22B 107.8
C23 C22 C21 112.4(11)
C23 C22 H22A 109.1
C23 C22 H22B 109.1
C22 C23 H23A 109.0
C22 C23 H23B 109.0
C22 C23 C24 112.7(10)
H23A C23 H23B 107.8
C24 C23 H23A 109.0
C24 C23 H23B 109.0
C19 C24 H24A 109.4
C19 C24 H24B 109.4
C23 C24 C19 111.2(10)
C23 C24 H24A 109.4
C23 C24 H24B 109.4
H24A C24 H24B 108.0
P3 C25 H25 108.4
C26 C25 P3 110.5(8)
C26 C25 H25 108.4
C30 C25 P3 110.9(7)
C30 C25 H25 108.4
C30 C25 C26 110.4(9)
C25 C26 H26A 109.3
C25 C26 H26B 109.3
H26A C26 H26B 107.9
C27 C26 C25 111.8(10)
C27 C26 H26A 109.3
C27 C26 H26B 109.3
C26 C27 H27A 109.2
C26 C27 H27B 109.2
H27A C27 H27B 107.9
C28 C27 C26 111.9(10)
C28 C27 H27A 109.2
C28 C27 H27B 109.2
C27 C28 H28A 109.5
C27 C28 H28B 109.5
C27 C28 C29 110.5(10)
H28A C28 H28B 108.1
C29 C28 H28A 109.5
C29 C28 H28B 109.5
C28 C29 H29A 109.4
C28 C29 H29B 109.4
C28 C29 C30 111.1(11)
H29A C29 H29B 108.0
C30 C29 H29A 109.4
C30 C29 H29B 109.4
C25 C30 C29 111.8(10)
C25 C30 H30A 109.3
C25 C30 H30B 109.3
C29 C30 H30A 109.3
C29 C30 H30B 109.3
H30A C30 H30B 107.9
P3 C31 H31 105.7
C32 C31 P3 113.6(8)
C32 C31 H31 105.7
C32 C31 C36 109.7(9)
C36 C31 P3 115.6(7)
C36 C31 H31 105.7
C31 C32 H32A 109.3
C31 C32 H32B 109.3
H32A C32 H32B 108.0
C33 C32 C31 111.5(10)
C33 C32 H32A 109.3
C33 C32 H32B 109.3
C32 C33 H33A 109.1
C32 C33 H33B 109.1
H33A C33 H33B 107.9
C34 C33 C32 112.3(9)
C34 C33 H33A 109.1
C34 C33 H33B 109.1
C33 C34 H34A 109.7
C33 C34 H34B 109.7
C33 C34 C35 109.7(9)
H34A C34 H34B 108.2
C35 C34 H34A 109.7
C35 C34 H34B 109.7
C34 C35 H35A 109.3
C34 C35 H35B 109.3
C34 C35 C36 111.6(10)
H35A C35 H35B 108.0
C36 C35 H35A 109.3
C36 C35 H35B 109.3
C31 C36 H36A 109.7
C31 C36 H36B 109.7
C35 C36 C31 109.9(9)
C35 C36 H36A 109.7
C35 C36 H36B 109.7
H36A C36 H36B 108.2
P1 C37 H37 108.5
C38 C37 P1 111.3(7)
C38 C37 H37 108.5
C42 C37 P1 110.1(7)
C42 C37 H37 108.5
C42 C37 C38 109.8(9)
C37 C38 H38A 109.3
C37 C38 H38B 109.3
H38A C38 H38B 108.0
C39 C38 C37 111.4(9)
C39 C38 H38A 109.3
C39 C38 H38B 109.3
C38 C39 H39A 109.2
C38 C39 H39B 109.2
C38 C39 C40 112.2(10)
H39A C39 H39B 107.9
C40 C39 H39A 109.2
C40 C39 H39B 109.2
C39 C40 H40A 109.6
C39 C40 H40B 109.6
C39 C40 C41 110.4(11)
H40A C40 H40B 108.1
C41 C40 H40A 109.6
C41 C40 H40B 109.6
C40 C41 H41A 109.7
C40 C41 H41B 109.7
C40 C41 C42 109.9(9)
H41A C41 H41B 108.2
C42 C41 H41A 109.7
C42 C41 H41B 109.7
C37 C42 H42A 109.5
C37 C42 H42B 109.5
C41 C42 C37 110.6(9)
C41 C42 H42A 109.5
C41 C42 H42B 109.5
H42A C42 H42B 108.1
P1 C43 H43 97.9
C44 C43 P1 117.3(9)
C44 C43 H43 97.9
C44 C43 C48 120.4(12)
C48 C43 P1 116.8(8)
C48 C43 H43 97.9
C43 C44 H44A 108.1
C43 C44 H44B 108.1
C43 C44 C45 116.7(12)
H44A C44 H44B 107.3
C45 C44 H44A 108.1
C45 C44 H44B 108.1
C44 C45 H45A 108.5
C44 C45 H45B 108.5
H45A C45 H45B 107.5
C46 C45 C44 115.2(12)
C46 C45 H45A 108.5
C46 C45 H45B 108.5
C45 C46 H46A 107.8
C45 C46 H46B 107.8
H46A C46 H46B 107.2
C47 C46 C45 117.9(14)
C47 C46 H46A 107.8
C47 C46 H46B 107.8
C46 C47 H47A 107.4
C46 C47 H47B 107.4
C46 C47 C48 119.6(14)
H47A C47 H47B 107.0
C48 C47 H47A 107.4
C48 C47 H47B 107.4
C43 C48 C47 114.0(11)
C43 C48 H48A 108.8
C43 C48 H48B 108.8
C47 C48 H48A 108.8
C47 C48 H48B 108.8
H48A C48 H48B 107.7
P1 C49 H49 104.5
C50 C49 P1 116.5(8)
C50 C49 H49 104.5
C54 C49 P1 112.2(9)
C54 C49 H49 104.5
C54 C49 C50 113.1(10)
C49 C50 H50A 109.4
C49 C50 H50B 109.4
C49 C50 C51 111.2(10)
H50A C50 H50B 108.0
C51 C50 H50A 109.4
C51 C50 H50B 109.4
C50 C51 H51A 109.1
C50 C51 H51B 109.1
H51A C51 H51B 107.9
C52 C51 C50 112.4(11)
C52 C51 H51A 109.1
C52 C51 H51B 109.1
C51 C52 H52A 109.3
C51 C52 H52B 109.3
C51 C52 C53 111.7(11)
H52A C52 H52B 107.9
C53 C52 H52A 109.3
C53 C52 H52B 109.3
C52 C53 H53A 108.7
C52 C53 H53B 108.7
C52 C53 C54 114.4(13)
H53A C53 H53B 107.6
C54 C53 H53A 108.7
C54 C53 H53B 108.7
C49 C54 C53 109.6(12)
C49 C54 H54A 109.7
C49 C54 H54B 109.7
C53 C54 H54A 109.7
C53 C54 H54B 109.7
H54A C54 H54B 108.2

loop_
_geom_bond_atom_site_label_1
_geom_bond_atom_site_label_2
_geom_bond_distance
Am1 Br1 2.8821(14)
Am1 Br2 2.8704(14)
Am1 Br3 2.9116(13)
Am1 P1 3.773(3)
Am1 P2 3.794(3)
Am1 P3 3.855(3)
Am1 O1 2.312(7)
Am1 O2 2.302(7)
Am1 O3 2.349(6)
P1 O1 1.520(8)
P1 C37 1.817(11)
P1 C43 1.831(12)
P1 C49 1.816(11)
P2 O2 1.523(7)
P2 C1 1.809(11)
P2 C7 1.851(10)
P2 C13 1.816(11)
P3 O3 1.518(6)
P3 C19 1.819(13)
P3 C25 1.827(12)
P3 C31 1.820(10)
C1 H1 1.0000
C1 C2 1.543(14)
C1 C6 1.547(18)
C2 H2A 0.9900
C2 H2B 0.9900
C2 C3 1.527(15)
C3 H3A 0.9900
C3 H3B 0.9900
C3 C4 1.513(17)
C4 H4A 0.9900
C4 H4B 0.9900
C4 C5 1.526(15)
C5 H5A 0.9900
C5 H5B 0.9900
C5 C6 1.529(13)
C6 H6A 0.9900
C6 H6B 0.9900
C7 H7 1.0000
C7 C8 1.523(14)
C7 C12 1.524(15)
C8 H8A 0.9900
C8 H8B 0.9900
C8 C9 1.530(15)
C9 H9A 0.9900
C9 H9B 0.9900
C9 C10 1.515(15)
C10 H10A 0.9900
C10 H10B 0.9900
C10 C11 1.507(16)
C11 H11A 0.9900
C11 H11B 0.9900
C11 C12 1.522(15)
C12 H12A 0.9900
C12 H12B 0.9900
C13 H13 1.0000
C13 C14 1.567(14)
C13 C18 1.533(15)
C14 H14A 0.9900
C14 H14B 0.9900
C14 C15 1.535(15)
C15 H15A 0.9900
C15 H15B 0.9900
C15 C16 1.524(17)
C16 H16A 0.9900
C16 H16B 0.9900
C16 C17 1.524(18)
C17 H17A 0.9900
C17 H17B 0.9900
C17 C18 1.529(16)
C18 H18A 0.9900
C18 H18B 0.9900
C19 H19 1.0000
C19 C20 1.542(17)
C19 C24 1.528(15)
C20 H20A 0.9900
C20 H20B 0.9900
C20 C21 1.502(17)
C21 H21A 0.9900
C21 H21B 0.9900
C21 C22 1.537(17)
C22 H22A 0.9900
C22 H22B 0.9900
C22 C23 1.522(19)
C23 H23A 0.9900
C23 H23B 0.9900
C23 C24 1.523(16)
C24 H24A 0.9900
C24 H24B 0.9900
C25 H25 1.0000
C25 C26 1.536(15)
C25 C30 1.515(16)
C26 H26A 0.9900
C26 H26B 0.9900
C26 C27 1.526(16)
C27 H27A 0.9900
C27 H27B 0.9900
C27 C28 1.520(17)
C28 H28A 0.9900
C28 H28B 0.9900
C28 C29 1.522(18)
C29 H29A 0.9900
C29 H29B 0.9900
C29 C30 1.553(17)
C30 H30A 0.9900
C30 H30B 0.9900
C31 H31 1.0000
C31 C32 1.535(15)
C31 C36 1.544(14)
C32 H32A 0.9900
C32 H32B 0.9900
C32 C33 1.532(14)
C33 H33A 0.9900
C33 H33B 0.9900
C33 C34 1.512(14)
C34 H34A 0.9900
C34 H34B 0.9900
C34 C35 1.529(18)
C35 H35A 0.9900
C35 H35B 0.9900
C35 C36 1.532(15)
C36 H36A 0.9900
C36 H36B 0.9900
C37 H37 1.0000
C37 C38 1.550(14)
C37 C42 1.530(16)
C38 H38A 0.9900
C38 H38B 0.9900
C38 C39 1.507(17)
C39 H39A 0.9900
C39 H39B 0.9900
C39 C40 1.511(19)
C40 H40A 0.9900
C40 H40B 0.9900
C40 C41 1.525(17)
C41 H41A 0.9900
C41 H41B 0.9900
C41 C42 1.528(15)
C42 H42A 0.9900
C42 H42B 0.9900
C43 H43 1.0000
C43 C44 1.424(18)
C43 C48 1.465(16)
C44 H44A 0.9900
C44 H44B 0.9900
C44 C45 1.508(17)
C45 H45A 0.9900
C45 H45B 0.9900
C45 C46 1.491(19)
C46 H46A 0.9900
C46 H46B 0.9900
C46 C47 1.42(2)
C47 H47A 0.9900
C47 H47B 0.9900
C47 C48 1.513(17)
C48 H48A 0.9900
C48 H48B 0.9900
C49 H49 1.0000
C49 C50 1.528(15)
C49 C54 1.516(17)
C50 H50A 0.9900
C50 H50B 0.9900
C50 C51 1.548(16)
C51 H51A 0.9900
C51 H51B 0.9900
C51 C52 1.487(19)
C52 H52A 0.9900
C52 H52B 0.9900
C52 C53 1.50(2)
C53 H53A 0.9900
C53 H53B 0.9900
C53 C54 1.52(2)
C54 H54A 0.9900
C54 H54B 0.9900

loop_
_twin_individual_id
_twin_individual_mass_fraction_refined
1 0.970(17)
2 0.030(17)
